data_4346709
loop_
_publ_author_name
'An, Haiyan'
'Wang, Lin'
'Hu, Ying'
'Xu, Tieqi'
'Hou, Yujiao'

_publ_section_title
;
 Spontaneous Resolution of Evans-Showell-Type Polyoxometalates in
 Constructing Chiral Inorganic-Organic Hybrid Architectures.
;
_journal_issue 1
_journal_name_full 'Inorganic chemistry'
_journal_page_first 144
_journal_page_last 153
_journal_paper_doi 10.1021/acs.inorgchem.5b01994
_journal_volume 55
_journal_year 2016
_chemical_formula_sum 'C32 H58 Co3 Mo10 N4 O57'
_chemical_formula_weight 2547.01
_space_group_crystal_system triclinic
_space_group_IT_number 1
_space_group_name_Hall 'P 1'
_space_group_name_H-M_alt 'P 1'
_atom_sites_solution_hydrogens geom
_audit_creation_method SHELXL-2014
_cell_angle_alpha 103.428(4)
_cell_angle_beta 94.888(3)
_cell_angle_gamma 104.870(4)
_cell_formula_units_Z 1
_cell_length_a 9.9965(6)
_cell_length_b 13.5184(9)
_cell_length_c 13.6264(9)
_cell_measurement_reflns_used 11194
_cell_measurement_temperature 296(2)
_cell_measurement_theta_max 24.999
_cell_measurement_theta_min 2.133
_cell_volume 1710.4(2)
_computing_structure_refinement 'SHELXL-2014 (Sheldrick, 2014)'
_diffrn_ambient_temperature 296(2)
_diffrn_measured_fraction_theta_full 0.963
_diffrn_measured_fraction_theta_max 0.992
_diffrn_measurement_device_type 'Bruker Smart Apex CCD'
_diffrn_radiation_type MoK\a
_diffrn_radiation_wavelength 0.71073
_diffrn_reflns_av_R_equivalents 0.0302
_diffrn_reflns_av_unetI/netI 0.0512
_diffrn_reflns_Laue_measured_fraction_full 0.963
_diffrn_reflns_Laue_measured_fraction_max 0.992
_diffrn_reflns_limit_h_max 11
_diffrn_reflns_limit_h_min -11
_diffrn_reflns_limit_k_max 11
_diffrn_reflns_limit_k_min -16
_diffrn_reflns_limit_l_max 16
_diffrn_reflns_limit_l_min -12
_diffrn_reflns_number 11194
_diffrn_reflns_point_group_measured_fraction_full 0.567
_diffrn_reflns_point_group_measured_fraction_max 0.584
_diffrn_reflns_theta_full 25.242
_diffrn_reflns_theta_max 24.999
_diffrn_reflns_theta_min 2.133
_exptl_absorpt_coefficient_mu 2.594
_exptl_absorpt_correction_T_max 0.611
_exptl_absorpt_correction_T_min 0.509
_exptl_absorpt_correction_type empirical
_exptl_crystal_colour 'dark green'
_exptl_crystal_density_diffrn 2.473
_exptl_crystal_description block
_exptl_crystal_F_000 1235
_exptl_crystal_size_max 0.27
_exptl_crystal_size_mid 0.22
_exptl_crystal_size_min 0.19
_refine_diff_density_max 1.599
_refine_diff_density_min -1.467
_refine_diff_density_rms 0.190
_refine_ls_abs_structure_details
;
 Classical Flack method preferred over Parsons because s.u. lower.
;
_refine_ls_abs_structure_Flack 0.00(2)
_refine_ls_extinction_method none
_refine_ls_goodness_of_fit_ref 1.026
_refine_ls_hydrogen_treatment constr
_refine_ls_matrix_type full
_refine_ls_number_parameters 955
_refine_ls_number_reflns 7016
_refine_ls_number_restraints 198
_refine_ls_restrained_S_all 1.018
_refine_ls_R_factor_all 0.0409
_refine_ls_R_factor_gt 0.0377
_refine_ls_shift/su_max 0.001
_refine_ls_shift/su_mean 0.000
_refine_ls_structure_factor_coef Fsqd
_refine_ls_weighting_details 'w=1/[\s^2^(Fo^2^)+(0.0756P)^2^] where P=(Fo^2^+2Fc^2^)/3'
_refine_ls_weighting_scheme calc
_refine_ls_wR_factor_gt 0.0995
_refine_ls_wR_factor_ref 0.1020
_reflns_Friedel_coverage 0.177
_reflns_Friedel_fraction_full 0.171
_reflns_Friedel_fraction_max 0.176
_reflns_number_gt 6606
_reflns_number_total 7016
_reflns_threshold_expression 'I > 2\s(I)'
_cod_data_source_file ic5b01994_si_002.cif
_cod_data_source_block 2b
_cod_database_code 4346709
_shelx_space_group_comment
;
The symmetry employed for this shelxl refinement is uniquely defined
by the following loop, which should always be used as a source of
symmetry information in preference to the above space-group names.
They are only intended as comments.
;
_shelxl_version_number 2014-3

loop_
_space_group_symop_operation_xyz
'x, y, z'

loop_
_atom_site_label
_atom_site_type_symbol
_atom_site_fract_x
_atom_site_fract_y
_atom_site_fract_z
_atom_site_U_iso_or_equiv
_atom_site_adp_type
_atom_site_occupancy
_atom_site_site_symmetry_order
_atom_site_calc_flag
_atom_site_refinement_flags_posn
_atom_site_refinement_flags_adp
Mo1 Mo 1.19053(9) 0.42761(6) 0.83431(6) 0.0185(2) Uani 1 1 d . .
Mo2 Mo 1.26395(9) 0.49061(6) 1.08300(6) 0.0221(2) Uani 1 1 d . .
Mo3 Mo 1.12955(9) 0.31633(7) 1.21236(7) 0.0224(2) Uani 1 1 d . .
Mo4 Mo 0.96054(9) 0.07215(7) 1.07717(6) 0.0216(2) Uani 1 1 d . .
Mo5 Mo 0.92530(8) 0.01163(6) 0.82787(6) 0.0172(2) Uani 1 1 d . .
Mo6 Mo 0.78119(8) 0.21199(6) 0.87247(6) 0.0173(2) Uani 1 1 d . .
Mo7 Mo 0.72302(9) 0.13729(7) 0.62506(6) 0.0191(2) Uani 1 1 d . .
Mo8 Mo 0.99887(9) 0.13935(7) 0.49672(6) 0.0198(2) Uani 1 1 d . .
Mo9 Mo 1.31291(9) 0.19914(7) 0.62848(6) 0.0198(2) Uani 1 1 d . .
Mo10 Mo 1.35044(8) 0.24587(6) 0.87548(6) 0.0163(2) Uani 1 1 d . .
Co1 Co 1.08294(14) 0.25213(10) 0.95938(10) 0.0146(3) Uani 1 1 d . .
Co2 Co 1.04084(14) 0.19858(10) 0.74714(10) 0.0137(3) Uani 1 1 d . .
Co3 Co 1.65787(16) 0.35043(12) 1.31536(12) 0.0291(4) Uani 1 1 d . .
O1 O 1.4346(9) 0.5451(7) 1.0726(7) 0.034(2) Uani 1 1 d . .
O2 O 1.0479(10) 0.0233(7) 1.1581(7) 0.039(2) Uani 1 1 d . .
O3 O 0.5922(8) 0.0299(7) 0.6299(6) 0.030(2) Uani 1 1 d . .
O4 O 0.7895(9) 0.0032(7) 1.0673(6) 0.035(2) Uani 1 1 d . .
O5 O 0.6568(9) 0.1909(7) 0.5380(6) 0.030(2) Uani 1 1 d . .
O6 O 1.0788(8) 0.4519(6) 0.7476(6) 0.0280(19) Uani 1 1 d . .
O7 O 0.7607(8) -0.0690(6) 0.8200(6) 0.0289(19) Uani 1 1 d . .
O8 O 0.9974(8) -0.0550(6) 0.7338(6) 0.0252(18) Uani 1 1 d . .
O9 O 1.3521(8) 0.5045(6) 0.8260(6) 0.0299(19) Uani 1 1 d . .
O10 O 1.4988(8) 0.3454(6) 0.8841(6) 0.0274(19) Uani 1 1 d . .
O11 O 1.2209(10) 0.5898(7) 1.1655(7) 0.039(2) Uani 1 1 d . .
O12 O 0.7853(9) 0.3233(7) 0.9652(6) 0.0304(19) Uani 1 1 d . .
O13 O 1.3401(9) 0.0989(7) 0.5394(6) 0.0296(19) Uani 1 1 d . .
O14 O 1.3844(9) 0.1820(7) 0.9665(6) 0.0294(19) Uani 1 1 d . .
O15 O 1.0330(9) 0.0338(7) 0.4181(6) 0.033(2) Uani 1 1 d . .
O16 O 1.0695(9) 0.4108(7) 1.2909(6) 0.033(2) Uani 1 1 d . .
O17 O 1.1795(8) 0.2393(6) 0.5420(6) 0.0234(18) Uani 1 1 d . .
O18 O 1.4516(9) 0.3079(7) 0.6403(7) 0.032(2) Uani 1 1 d . .
O19 O 0.6334(9) 0.1163(7) 0.8746(6) 0.030(2) Uani 1 1 d . .
O20 O 0.9578(8) 0.2047(7) 1.1681(6) 0.0260(18) Uani 1 1 d . .
O21 O 1.1647(8) 0.5061(6) 0.9619(6) 0.0231(17) Uani 1 1 d . .
O22 O 1.3530(8) 0.1524(6) 0.7486(6) 0.0215(17) Uani 1 1 d . .
O23 O 1.2568(8) 0.3468(6) 0.9535(6) 0.0190(17) Uani 1 1 d . .
O24 O 1.0587(8) 0.3635(6) 1.0696(5) 0.0199(17) Uani 1 1 d . .
O25 O 0.8248(9) 0.0536(6) 0.5338(6) 0.0269(19) Uani 1 1 d . .
O26 O 0.8633(8) 0.1073(6) 0.7521(5) 0.0165(16) Uani 1 1 d . .
O27 O 1.2203(10) 0.2689(8) 1.2911(6) 0.037(2) Uani 1 1 d . .
O28 O 1.1499(8) 0.1970(6) 1.0671(5) 0.0190(17) Uani 1 1 d . .
O29 O 1.0075(9) -0.0037(6) 0.9506(6) 0.0274(19) Uani 1 1 d . .
O30 O 0.9075(8) 0.1516(6) 0.9494(5) 0.0206(17) Uani 1 1 d . .
O31 O 1.2204(8) 0.2941(5) 0.7568(6) 0.0171(16) Uani 1 1 d . .
O32 O 1.2916(7) 0.4062(6) 1.1738(5) 0.0207(17) Uani 1 1 d . .
O33 O 1.0928(8) 0.1032(6) 0.6376(6) 0.0192(17) Uani 1 1 d . .
O34 O 1.1187(8) 0.1527(5) 0.8525(5) 0.0157(16) Uani 1 1 d . .
O35 O 0.9252(9) 0.2018(7) 0.4203(6) 0.030(2) Uani 1 1 d . .
O36 O 0.7245(8) 0.2416(6) 0.7481(6) 0.0234(18) Uani 1 1 d . .
O37 O 0.9454(7) 0.2366(6) 0.6378(5) 0.0163(16) Uani 1 1 d . .
O38 O 1.0033(8) 0.2971(5) 0.8547(5) 0.0162(16) Uani 1 1 d . .
O39 O 1.7127(9) 0.6471(7) 1.6594(8) 0.043(2) Uani 1 1 d . .
O40 O 1.8032(9) 0.5118(7) 1.6092(8) 0.047(3) Uani 1 1 d . .
O41 O 2.2994(9) 0.9209(7) 1.0375(8) 0.048(3) Uani 1 1 d . .
O42 O 2.4098(11) 0.8023(9) 0.9708(9) 0.056(3) Uani 1 1 d . .
O43 O 1.8343(11) -0.1349(9) 0.4986(9) 0.063(3) Uani 1 1 d . .
O44 O 1.7328(15) -0.3059(8) 0.4334(10) 0.075(4) Uani 1 1 d . .
O45 O 0.9812(12) -0.3598(14) 1.1676(11) 0.082(4) Uani 1 1 d . .
O46 O 1.111(2) -0.1981(12) 1.2308(11) 0.087(5) Uani 1 1 d . .
N1 N 2.4780(11) 0.8718(10) 1.7621(8) 0.040(3) Uani 1 1 d . .
H1A H 2.5613 0.9147 1.7782 0.048 Uiso 1 1 calc R U
N2 N 1.6400(10) 0.5608(8) 0.8736(8) 0.036(3) Uani 1 1 d . .
H2B H 1.5569 0.5182 0.8535 0.044 Uiso 1 1 calc R U
N3 N 1.0663(13) -0.2383(14) 0.4551(10) 0.064(4) Uani 1 1 d . .
H3B H 0.9832 -0.2335 0.4617 0.077 Uiso 1 1 calc R U
N4 N 0.4630(13) -0.0713(10) 1.2654(8) 0.043(3) Uani 1 1 d . .
H4A H 0.3919 -0.0475 1.2754 0.052 Uiso 1 1 calc R U
C1 C 1.8175(13) 0.6060(10) 1.6451(9) 0.033(3) Uani 1 1 d . U
C2 C 1.9566(13) 0.6875(9) 1.6783(9) 0.031(3) Uani 1 1 d . U
H2A H 1.9597 0.7585 1.7011 0.038 Uiso 1 1 calc R U
C3 C 2.0733(13) 0.6624(10) 1.6765(9) 0.033(3) Uani 1 1 d . U
H3A H 2.0675 0.5909 1.6532 0.039 Uiso 1 1 calc R U
C4 C 2.2151(13) 0.7383(10) 1.7084(9) 0.031(3) Uani 1 1 d . U
C5 C 2.2406(13) 0.8448(10) 1.7390(11) 0.039(3) Uani 1 1 d . U
H5A H 2.1652 0.8733 1.7424 0.046 Uiso 1 1 calc R U
C6 C 2.3730(15) 0.9117(11) 1.7649(11) 0.042(3) Uani 1 1 d . U
H6A H 2.3879 0.9848 1.7843 0.050 Uiso 1 1 calc R U
C7 C 2.4638(14) 0.7691(11) 1.7359(10) 0.041(3) Uani 1 1 d . U
H7A H 2.5425 0.7445 1.7370 0.050 Uiso 1 1 calc R U
C8 C 2.3328(14) 0.6988(11) 1.7070(10) 0.037(3) Uani 1 1 d . U
H8A H 2.3215 0.6262 1.6868 0.045 Uiso 1 1 calc R U
C9 C 2.3024(15) 0.8231(10) 0.9870(10) 0.039(3) Uani 1 1 d . U
C10 C 2.1636(14) 0.7440(11) 0.9607(10) 0.037(3) Uani 1 1 d . U
H10A H 2.1591 0.6724 0.9406 0.044 Uiso 1 1 calc R U
C11 C 2.0451(12) 0.7705(10) 0.9646(9) 0.030(3) Uani 1 1 d . U
H11A H 2.0513 0.8420 0.9884 0.036 Uiso 1 1 calc R U
C12 C 1.9034(13) 0.6942(10) 0.9336(9) 0.031(3) Uani 1 1 d . U
C13 C 1.8794(13) 0.5857(9) 0.8897(10) 0.033(3) Uani 1 1 d . U
H13A H 1.9548 0.5578 0.8811 0.040 Uiso 1 1 calc R U
C14 C 1.7473(14) 0.5212(10) 0.8599(10) 0.040(3) Uani 1 1 d . U
H14A H 1.7316 0.4492 0.8299 0.048 Uiso 1 1 calc R U
C15 C 1.6527(15) 0.6623(11) 0.9163(10) 0.041(3) Uani 1 1 d . U
H15A H 1.5742 0.6857 0.9280 0.049 Uiso 1 1 calc R U
C16 C 1.7879(13) 0.7331(11) 0.9434(9) 0.035(3) Uani 1 1 d . U
H16A H 1.8002 0.8056 0.9677 0.042 Uiso 1 1 calc R U
C17 C 1.7277(12) -0.2187(9) 0.4673(9) 0.028(2) Uani 1 1 d . U
C18 C 1.5913(18) -0.1964(14) 0.4772(13) 0.058(4) Uani 1 1 d . U
H18A H 1.5918 -0.1275 0.5089 0.070 Uiso 1 1 calc R U
C19 C 1.4649(17) -0.2711(13) 0.4424(12) 0.056(4) Uani 1 1 d . U
H19A H 1.4658 -0.3401 0.4126 0.067 Uiso 1 1 calc R U
C20 C 1.3341(16) -0.2525(12) 0.4479(9) 0.043(3) Uani 1 1 d . U
C21 C 1.2136(19) -0.3395(12) 0.4179(11) 0.053(4) Uani 1 1 d . U
H21A H 1.2263 -0.4064 0.3957 0.064 Uiso 1 1 calc R U
C22 C 1.086(2) -0.3342(17) 0.4187(14) 0.074(5) Uani 1 1 d . U
H22A H 1.0101 -0.3948 0.3948 0.089 Uiso 1 1 calc R U
C23 C 1.1767(16) -0.1488(13) 0.4818(11) 0.047(4) Uani 1 1 d . U
H23A H 1.1587 -0.0833 0.4992 0.057 Uiso 1 1 calc R U
C24 C 1.3126(15) -0.1511(11) 0.4840(10) 0.041(3) Uani 1 1 d . U
H24A H 1.3871 -0.0898 0.5079 0.050 Uiso 1 1 calc R U
C25 C 0.993(2) -0.262(2) 1.2041(15) 0.074(5) Uani 1 1 d D U
C26 C 0.844(2) -0.2606(18) 1.1973(19) 0.111(8) Uani 1 1 d D U
H26A H 0.7689 -0.3217 1.1730 0.133 Uiso 1 1 calc R U
C27 C 0.8280(19) -0.1650(18) 1.2290(15) 0.083(6) Uani 1 1 d D U
H27A H 0.9076 -0.1070 1.2484 0.099 Uiso 1 1 calc R U
C28 C 0.6879(13) -0.1459(12) 1.2349(9) 0.041(3) Uani 1 1 d D U
C29 C 0.5500(16) -0.2133(12) 1.2083(12) 0.049(4) Uani 1 1 d . U
H29A H 0.5341 -0.2857 1.1801 0.058 Uiso 1 1 calc R U
C30 C 0.4410(14) -0.1736(11) 1.2235(10) 0.044(3) Uani 1 1 d . U
H30A H 0.3499 -0.2182 1.2046 0.052 Uiso 1 1 calc R U
C31 C 0.5933(16) -0.0024(11) 1.2932(10) 0.043(3) Uani 1 1 d . U
H31A H 0.6060 0.0693 1.3229 0.051 Uiso 1 1 calc R U
C32 C 0.7060(15) -0.0409(12) 1.2765(10) 0.043(3) Uani 1 1 d . U
H32A H 0.7960 0.0055 1.2939 0.051 Uiso 1 1 calc R U
OW1 O 1.1946(11) 0.4398(8) 0.5128(8) 0.051(3) Uani 1 1 d . .
OW2 O 1.5459(9) 0.0698(7) 1.0623(7) 0.040(2) Uani 1 1 d . .
OW3 O 1.4772(10) 0.4880(7) 1.5708(7) 0.045(2) Uani 1 1 d . .
OW4 O 1.2894(10) 0.0545(9) 1.3098(7) 0.045(3) Uani 1 1 d . .
OW5 O 1.6761(14) 0.4724(12) 1.0846(8) 0.079(5) Uani 1 1 d . .
O1W O 1.5145(9) 0.2590(7) 1.3883(7) 0.041(2) Uani 1 1 d . .
O2W O 1.7131(9) 0.2182(7) 1.2355(7) 0.037(2) Uani 1 1 d . .
O3W O 1.8076(10) 0.4566(7) 1.2611(7) 0.045(2) Uani 1 1 d . .
O4W O 1.8210(10) 0.3729(7) 1.4331(7) 0.041(2) Uani 1 1 d . .
O5W O 1.5059(10) 0.3180(8) 1.1881(7) 0.047(3) Uani 1 1 d . .
O6W O 1.5906(10) 0.4805(8) 1.3887(8) 0.049(2) Uani 1 1 d . .

loop_
_atom_site_aniso_label
_atom_site_aniso_U_11
_atom_site_aniso_U_22
_atom_site_aniso_U_33
_atom_site_aniso_U_23
_atom_site_aniso_U_13
_atom_site_aniso_U_12
Mo1 0.0182(5) 0.0127(4) 0.0245(4) 0.0062(3) 0.0008(4) 0.0038(3)
Mo2 0.0232(5) 0.0155(4) 0.0239(5) 0.0009(3) -0.0012(4) 0.0046(4)
Mo3 0.0207(5) 0.0268(5) 0.0180(4) 0.0027(3) 0.0009(4) 0.0074(4)
Mo4 0.0221(5) 0.0208(5) 0.0231(5) 0.0090(3) 0.0044(4) 0.0050(4)
Mo5 0.0157(4) 0.0128(4) 0.0227(4) 0.0047(3) 0.0014(3) 0.0039(3)
Mo6 0.0127(4) 0.0204(4) 0.0205(4) 0.0059(3) 0.0026(3) 0.0072(3)
Mo7 0.0127(5) 0.0226(4) 0.0216(4) 0.0053(3) 0.0004(3) 0.0055(3)
Mo8 0.0196(5) 0.0237(5) 0.0172(4) 0.0050(3) 0.0015(4) 0.0085(4)
Mo9 0.0152(5) 0.0230(5) 0.0223(5) 0.0068(3) 0.0043(4) 0.0062(4)
Mo10 0.0119(4) 0.0161(4) 0.0209(4) 0.0045(3) 0.0007(3) 0.0048(3)
Co1 0.0137(7) 0.0135(6) 0.0162(6) 0.0033(5) 0.0000(5) 0.0043(5)
Co2 0.0114(6) 0.0137(6) 0.0158(6) 0.0037(5) 0.0005(5) 0.0039(5)
Co3 0.0253(8) 0.0281(8) 0.0356(8) 0.0091(6) 0.0028(6) 0.0104(6)
O1 0.025(5) 0.035(5) 0.035(5) 0.002(3) -0.002(4) 0.003(4)
O2 0.049(6) 0.038(5) 0.036(5) 0.020(4) 0.003(4) 0.017(4)
O3 0.022(4) 0.042(5) 0.025(4) 0.006(3) 0.006(3) 0.007(4)
O4 0.035(5) 0.034(5) 0.031(4) 0.008(3) 0.014(4) 0.001(4)
O5 0.030(5) 0.038(5) 0.028(4) 0.010(3) 0.005(3) 0.018(4)
O6 0.025(4) 0.030(4) 0.033(4) 0.015(3) 0.002(3) 0.010(3)
O7 0.023(4) 0.027(4) 0.038(5) 0.013(3) 0.006(3) 0.006(3)
O8 0.028(4) 0.021(4) 0.028(4) 0.003(3) 0.006(3) 0.011(3)
O9 0.023(4) 0.022(4) 0.043(5) 0.008(3) 0.004(4) 0.003(3)
O10 0.020(4) 0.024(4) 0.032(4) 0.002(3) 0.003(3) 0.003(3)
O11 0.048(6) 0.027(5) 0.035(5) -0.006(4) -0.004(4) 0.017(4)
O12 0.034(5) 0.038(5) 0.023(4) 0.002(3) 0.008(3) 0.019(4)
O13 0.027(5) 0.040(5) 0.024(4) 0.008(3) 0.009(3) 0.012(4)
O14 0.030(5) 0.041(5) 0.022(4) 0.013(3) 0.006(3) 0.014(4)
O15 0.031(5) 0.034(5) 0.029(4) 0.002(3) 0.008(4) 0.009(4)
O16 0.031(5) 0.039(5) 0.025(4) -0.007(3) 0.004(4) 0.015(4)
O17 0.020(4) 0.024(4) 0.024(4) 0.009(3) 0.000(3) 0.001(3)
O18 0.019(4) 0.033(5) 0.040(5) 0.012(4) 0.000(4) 0.002(3)
O19 0.029(5) 0.037(5) 0.024(4) 0.010(3) -0.001(3) 0.011(4)
O20 0.022(4) 0.033(4) 0.022(4) 0.006(3) 0.003(3) 0.007(3)
O21 0.025(4) 0.017(4) 0.027(4) 0.004(3) 0.002(3) 0.006(3)
O22 0.015(4) 0.023(4) 0.032(4) 0.009(3) 0.009(3) 0.013(3)
O23 0.012(4) 0.015(4) 0.024(4) 0.001(3) 0.002(3) -0.001(3)
O24 0.015(4) 0.022(4) 0.020(4) -0.001(3) 0.002(3) 0.007(3)
O25 0.027(5) 0.017(4) 0.029(4) 0.000(3) -0.004(3) 0.001(3)
O26 0.011(4) 0.021(4) 0.017(3) 0.004(3) 0.000(3) 0.007(3)
O27 0.040(5) 0.044(5) 0.026(4) 0.010(4) -0.006(4) 0.016(4)
O28 0.023(4) 0.019(4) 0.018(4) 0.005(3) 0.002(3) 0.011(3)
O29 0.031(4) 0.021(4) 0.032(4) 0.009(3) 0.000(3) 0.010(3)
O30 0.029(5) 0.021(4) 0.015(3) 0.005(3) 0.006(3) 0.013(3)
O31 0.012(4) 0.011(3) 0.027(4) 0.005(3) 0.008(3) 0.001(3)
O32 0.013(4) 0.027(4) 0.020(4) 0.002(3) -0.002(3) 0.005(3)
O33 0.013(4) 0.022(4) 0.022(4) 0.006(3) 0.001(3) 0.007(3)
O34 0.016(4) 0.016(4) 0.017(3) 0.004(3) 0.006(3) 0.009(3)
O35 0.033(5) 0.038(5) 0.025(4) 0.016(3) 0.003(3) 0.013(4)
O36 0.021(4) 0.029(4) 0.024(4) 0.005(3) 0.005(3) 0.015(3)
O37 0.007(4) 0.022(4) 0.022(4) 0.009(3) 0.001(3) 0.005(3)
O38 0.014(4) 0.015(4) 0.017(3) 0.000(3) -0.004(3) 0.005(3)
O39 0.027(5) 0.034(5) 0.059(6) -0.001(4) 0.007(4) 0.004(4)
O40 0.035(5) 0.027(5) 0.071(6) -0.005(4) 0.004(5) 0.009(4)
O41 0.032(5) 0.033(5) 0.073(7) 0.000(4) 0.009(5) 0.012(4)
O42 0.033(6) 0.060(7) 0.070(7) 0.007(5) 0.008(5) 0.012(5)
O43 0.045(7) 0.056(7) 0.082(8) 0.013(6) 0.019(6) 0.008(5)
O44 0.112(10) 0.031(6) 0.083(8) 0.014(5) 0.023(7) 0.021(6)
O45 0.038(7) 0.115(13) 0.089(10) 0.021(8) 0.011(6) 0.021(7)
O46 0.144(15) 0.065(9) 0.072(9) 0.012(7) 0.036(9) 0.064(10)
N1 0.020(6) 0.054(7) 0.045(6) 0.018(5) 0.006(5) 0.006(5)
N2 0.019(5) 0.031(5) 0.052(6) 0.010(4) -0.001(4) -0.004(4)
N3 0.031(7) 0.121(14) 0.042(7) 0.032(8) 0.010(5) 0.012(7)
N4 0.052(7) 0.059(8) 0.040(6) 0.026(5) 0.017(5) 0.037(6)
C1 0.029(6) 0.034(6) 0.035(5) 0.012(4) 0.003(5) 0.004(5)
C2 0.031(6) 0.025(5) 0.036(6) 0.005(4) 0.012(5) 0.006(4)
C3 0.035(6) 0.027(5) 0.039(6) 0.016(4) 0.006(5) 0.004(5)
C4 0.029(6) 0.037(6) 0.029(5) 0.012(4) 0.005(4) 0.009(5)
C5 0.024(6) 0.033(6) 0.060(7) 0.011(5) 0.005(5) 0.012(5)
C6 0.034(6) 0.035(6) 0.053(7) 0.014(5) 0.009(5) 0.003(5)
C7 0.028(6) 0.052(7) 0.046(6) 0.013(5) 0.002(5) 0.017(5)
C8 0.037(6) 0.040(6) 0.040(6) 0.016(5) 0.004(5) 0.017(5)
C9 0.043(7) 0.034(6) 0.036(6) 0.009(5) 0.002(5) 0.005(5)
C10 0.039(7) 0.031(6) 0.042(6) 0.010(5) 0.005(5) 0.013(5)
C11 0.020(5) 0.028(5) 0.039(6) 0.010(4) 0.000(4) 0.003(4)
C12 0.028(6) 0.031(5) 0.036(6) 0.015(4) 0.010(5) 0.006(5)
C13 0.025(6) 0.028(5) 0.043(6) 0.007(5) 0.004(5) 0.004(4)
C14 0.034(6) 0.034(6) 0.052(6) 0.018(5) 0.003(5) 0.004(5)
C15 0.034(6) 0.042(6) 0.051(7) 0.023(5) 0.012(5) 0.009(5)
C16 0.033(6) 0.038(6) 0.034(6) 0.008(5) 0.004(5) 0.009(5)
C17 0.026(5) 0.025(5) 0.033(5) 0.009(4) 0.006(4) 0.006(4)
C18 0.059(8) 0.056(8) 0.061(8) 0.017(6) 0.009(6) 0.017(6)
C19 0.055(8) 0.047(7) 0.057(7) 0.012(6) 0.006(6) 0.005(6)
C20 0.058(7) 0.052(7) 0.030(6) 0.017(5) 0.016(5) 0.025(6)
C21 0.071(9) 0.040(7) 0.045(7) -0.002(5) 0.014(6) 0.021(6)
C22 0.073(9) 0.077(9) 0.063(8) 0.018(7) 0.009(7) 0.006(8)
C23 0.044(7) 0.054(7) 0.043(6) 0.009(5) 0.015(6) 0.014(6)
C24 0.044(7) 0.039(6) 0.040(6) 0.010(5) 0.006(5) 0.012(5)
C25 0.076(10) 0.099(10) 0.057(8) 0.033(8) 0.007(7) 0.035(8)
C26 0.119(12) 0.109(12) 0.099(11) 0.037(9) 0.010(9) 0.017(9)
C27 0.104(11) 0.092(10) 0.060(8) 0.030(8) 0.022(8) 0.030(8)
C28 0.041(7) 0.060(7) 0.027(5) 0.019(5) 0.006(5) 0.015(6)
C29 0.049(7) 0.041(7) 0.057(7) 0.007(5) 0.016(6) 0.016(6)
C30 0.028(6) 0.049(7) 0.045(6) 0.012(5) -0.004(5) -0.002(5)
C31 0.053(7) 0.033(6) 0.039(6) 0.003(5) 0.012(5) 0.011(5)
C32 0.033(6) 0.052(7) 0.034(6) 0.007(5) 0.005(5) 0.001(5)
OW1 0.055(6) 0.036(5) 0.051(6) 0.008(4) 0.000(5) -0.002(5)
OW2 0.032(5) 0.038(5) 0.042(5) 0.015(4) -0.003(4) -0.003(4)
OW3 0.037(5) 0.038(5) 0.060(6) 0.016(4) 0.006(4) 0.006(4)
OW4 0.040(6) 0.069(7) 0.040(5) 0.016(5) 0.009(4) 0.034(5)
OW5 0.086(9) 0.135(12) 0.029(5) 0.000(6) 0.002(5) 0.078(9)
O1W 0.028(5) 0.047(5) 0.047(5) 0.019(4) 0.007(4) 0.004(4)
O2W 0.029(5) 0.033(5) 0.045(5) 0.002(4) 0.004(4) 0.013(4)
O3W 0.045(6) 0.040(5) 0.055(6) 0.025(4) 0.015(4) 0.010(4)
O4W 0.042(5) 0.042(5) 0.040(5) 0.010(4) -0.006(4) 0.021(4)
O5W 0.042(5) 0.058(6) 0.041(5) -0.001(4) -0.008(4) 0.027(5)
O6W 0.048(6) 0.036(5) 0.066(7) 0.013(4) 0.013(5) 0.017(4)

loop_
_atom_type_symbol
_atom_type_description
_atom_type_scat_dispersion_real
_atom_type_scat_dispersion_imag
_atom_type_scat_source
C C 0.0033 0.0016 'International Tables Vol C Tables 4.2.6.8 and 6.1.1.4'
H H 0.0000 0.0000 'International Tables Vol C Tables 4.2.6.8 and 6.1.1.4'
N N 0.0061 0.0033 'International Tables Vol C Tables 4.2.6.8 and 6.1.1.4'
O O 0.0106 0.0060 'International Tables Vol C Tables 4.2.6.8 and 6.1.1.4'
Co Co 0.3494 0.9721 'International Tables Vol C Tables 4.2.6.8 and 6.1.1.4'
Mo Mo -1.6832 0.6857 'International Tables Vol C Tables 4.2.6.8 and 6.1.1.4'

loop_
_geom_angle_atom_site_label_1
_geom_angle_atom_site_label_2
_geom_angle_atom_site_label_3
_geom_angle
O6 Mo1 O9 104.4(4)
O6 Mo1 O21 104.3(4)
O9 Mo1 O21 99.1(4)
O6 Mo1 O31 102.1(4)
O9 Mo1 O31 94.3(4)
O21 Mo1 O31 146.3(3)
O6 Mo1 O23 156.6(3)
O9 Mo1 O23 98.9(3)
O21 Mo1 O23 73.7(3)
O31 Mo1 O23 73.7(3)
O6 Mo1 O38 87.6(3)
O9 Mo1 O38 166.1(3)
O21 Mo1 O38 84.6(3)
O31 Mo1 O38 75.9(3)
O23 Mo1 O38 69.0(3)
O6 Mo1 Co2 86.9(3)
O9 Mo1 Co2 132.9(3)
O21 Mo1 Co2 122.5(2)
O31 Mo1 Co2 38.9(2)
O23 Mo1 Co2 75.50(17)
O38 Mo1 Co2 39.00(19)
O1 Mo2 O11 104.4(5)
O1 Mo2 O32 99.2(4)
O11 Mo2 O32 99.6(4)
O1 Mo2 O21 102.1(4)
O11 Mo2 O21 95.0(4)
O32 Mo2 O21 150.2(3)
O1 Mo2 O24 158.8(4)
O11 Mo2 O24 96.1(4)
O32 Mo2 O24 71.9(3)
O21 Mo2 O24 80.9(3)
O1 Mo2 O23 89.2(4)
O11 Mo2 O23 163.8(4)
O32 Mo2 O23 86.4(3)
O21 Mo2 O23 73.3(3)
O24 Mo2 O23 71.4(3)
O27 Mo3 O16 105.8(5)
O27 Mo3 O20 102.2(4)
O16 Mo3 O20 99.2(4)
O27 Mo3 O32 96.6(4)
O16 Mo3 O32 101.1(4)
O20 Mo3 O32 147.3(3)
O27 Mo3 O24 160.2(4)
O16 Mo3 O24 91.9(4)
O20 Mo3 O24 83.2(3)
O32 Mo3 O24 70.9(3)
O27 Mo3 O28 93.8(4)
O16 Mo3 O28 159.7(3)
O20 Mo3 O28 70.8(3)
O32 Mo3 O28 81.5(3)
O24 Mo3 O28 69.8(3)
O2 Mo4 O4 104.4(5)
O2 Mo4 O20 100.6(4)
O4 Mo4 O20 98.8(4)
O2 Mo4 O29 97.3(4)
O4 Mo4 O29 100.5(4)
O20 Mo4 O29 149.4(3)
O2 Mo4 O28 94.4(4)
O4 Mo4 O28 160.5(4)
O20 Mo4 O28 72.3(3)
O29 Mo4 O28 81.9(3)
O2 Mo4 O30 162.3(4)
O4 Mo4 O30 91.7(4)
O20 Mo4 O30 83.7(3)
O29 Mo4 O30 72.3(3)
O28 Mo4 O30 70.4(3)
O7 Mo5 O8 105.2(4)
O7 Mo5 O29 99.1(4)
O8 Mo5 O29 105.5(4)
O7 Mo5 O26 94.8(3)
O8 Mo5 O26 98.4(4)
O29 Mo5 O26 147.9(3)
O7 Mo5 O30 97.5(4)
O8 Mo5 O30 156.7(3)
O29 Mo5 O30 75.4(3)
O26 Mo5 O30 74.2(3)
O7 Mo5 O34 165.3(3)
O8 Mo5 O34 87.5(3)
O29 Mo5 O34 84.2(3)
O26 Mo5 O34 75.8(3)
O30 Mo5 O34 69.3(3)
O7 Mo5 Co2 133.5(3)
O8 Mo5 Co2 84.6(3)
O29 Mo5 Co2 122.4(2)
O26 Mo5 Co2 38.8(2)
O30 Mo5 Co2 76.0(2)
O34 Mo5 Co2 38.87(17)
O19 Mo6 O12 107.1(4)
O19 Mo6 O36 98.7(3)
O12 Mo6 O36 104.3(4)
O19 Mo6 O30 93.7(4)
O12 Mo6 O30 100.0(3)
O36 Mo6 O30 148.0(3)
O19 Mo6 O26 95.7(4)
O12 Mo6 O26 156.8(4)
O36 Mo6 O26 75.3(3)
O30 Mo6 O26 74.2(3)
O19 Mo6 O38 162.8(4)
O12 Mo6 O38 87.7(4)
O36 Mo6 O38 85.6(3)
O30 Mo6 O38 74.8(3)
O26 Mo6 O38 69.1(3)
O19 Mo6 Co1 131.9(3)
O12 Mo6 Co1 86.0(3)
O36 Mo6 Co1 123.2(2)
O30 Mo6 Co1 38.3(2)
O26 Mo6 Co1 75.69(17)
O38 Mo6 Co1 38.39(17)
O5 Mo7 O3 106.2(4)
O5 Mo7 O36 99.5(4)
O3 Mo7 O36 103.2(4)
O5 Mo7 O25 97.9(4)
O3 Mo7 O25 95.3(4)
O36 Mo7 O25 149.8(3)
O5 Mo7 O37 94.7(4)
O3 Mo7 O37 156.5(3)
O36 Mo7 O37 83.2(3)
O25 Mo7 O37 70.9(3)
O5 Mo7 O26 164.0(3)
O3 Mo7 O26 89.6(3)
O36 Mo7 O26 73.9(3)
O25 Mo7 O26 82.8(3)
O37 Mo7 O26 70.3(3)
O15 Mo8 O35 107.1(4)
O15 Mo8 O17 103.2(4)
O35 Mo8 O17 99.9(4)
O15 Mo8 O25 95.3(4)
O35 Mo8 O25 99.5(4)
O17 Mo8 O25 147.9(3)
O15 Mo8 O37 158.5(3)
O35 Mo8 O37 91.8(4)
O17 Mo8 O37 83.1(3)
O25 Mo8 O37 70.9(3)
O15 Mo8 O33 91.6(4)
O35 Mo8 O33 161.3(4)
O17 Mo8 O33 73.3(3)
O25 Mo8 O33 80.1(3)
O37 Mo8 O33 70.3(3)
O13 Mo9 O18 106.6(4)
O13 Mo9 O22 98.8(4)
O18 Mo9 O22 103.5(4)
O13 Mo9 O17 98.6(4)
O18 Mo9 O17 96.7(4)
O22 Mo9 O17 148.3(3)
O13 Mo9 O33 93.3(4)
O18 Mo9 O33 158.6(4)
O22 Mo9 O33 80.4(3)
O17 Mo9 O33 72.2(3)
O13 Mo9 O31 162.3(3)
O18 Mo9 O31 90.9(4)
O22 Mo9 O31 74.0(3)
O17 Mo9 O31 81.5(3)
O33 Mo9 O31 69.8(3)
O10 Mo10 O14 106.3(4)
O10 Mo10 O22 100.7(4)
O14 Mo10 O22 105.3(4)
O10 Mo10 O23 92.0(4)
O14 Mo10 O23 100.2(4)
O22 Mo10 O23 146.7(3)
O10 Mo10 O34 161.3(3)
O14 Mo10 O34 89.1(3)
O22 Mo10 O34 84.8(3)
O23 Mo10 O34 74.6(3)
O10 Mo10 O31 94.9(3)
O14 Mo10 O31 158.1(3)
O22 Mo10 O31 75.2(3)
O23 Mo10 O31 73.1(3)
O34 Mo10 O31 69.1(2)
O10 Mo10 Co1 130.2(3)
O14 Mo10 Co1 86.8(3)
O22 Mo10 Co1 122.3(2)
O23 Mo10 Co1 38.2(2)
O34 Mo10 Co1 38.28(18)
O31 Mo10 Co1 75.16(19)
O34 Co1 O38 84.2(3)
O34 Co1 O30 86.7(3)
O38 Co1 O30 88.3(3)
O34 Co1 O23 88.0(3)
O38 Co1 O23 87.7(3)
O30 Co1 O23 173.6(3)
O34 Co1 O28 95.6(3)
O38 Co1 O28 175.1(4)
O30 Co1 O28 86.8(3)
O23 Co1 O28 97.2(3)
O34 Co1 O24 175.6(4)
O38 Co1 O24 95.2(3)
O30 Co1 O24 97.6(3)
O23 Co1 O24 87.7(3)
O28 Co1 O24 85.3(3)
O34 Co1 Co2 42.2(2)
O38 Co1 Co2 42.0(2)
O30 Co1 Co2 87.0(2)
O23 Co1 Co2 86.7(2)
O28 Co1 Co2 137.6(2)
O24 Co1 Co2 137.0(2)
O34 Co1 Mo6 95.2(2)
O38 Co1 Mo6 49.4(2)
O30 Co1 Mo6 41.2(2)
O23 Co1 Mo6 136.1(2)
O28 Co1 Mo6 125.8(2)
O24 Co1 Mo6 87.7(2)
Co2 Co1 Mo6 68.10(4)
O34 Co1 Mo10 49.5(2)
O38 Co1 Mo10 96.1(3)
O30 Co1 Mo10 134.9(2)
O23 Co1 Mo10 40.8(2)
O28 Co1 Mo10 87.4(2)
O24 Co1 Mo10 126.3(2)
Co2 Co1 Mo10 68.26(4)
Mo6 Co1 Mo10 136.35(5)
O38 Co2 O34 83.8(3)
O38 Co2 O31 89.2(3)
O34 Co2 O31 87.2(3)
O38 Co2 O26 86.3(3)
O34 Co2 O26 88.7(3)
O31 Co2 O26 174.2(3)
O38 Co2 O33 176.0(4)
O34 Co2 O33 95.5(3)
O31 Co2 O33 86.8(3)
O26 Co2 O33 97.7(3)
O38 Co2 O37 96.5(3)
O34 Co2 O37 175.0(3)
O31 Co2 O37 97.8(3)
O26 Co2 O37 86.3(3)
O33 Co2 O37 84.5(3)
O38 Co2 Co1 42.0(2)
O34 Co2 Co1 41.9(2)
O31 Co2 Co1 87.2(2)
O26 Co2 Co1 87.1(2)
O33 Co2 Co1 137.2(2)
O37 Co2 Co1 138.3(2)
O38 Co2 Mo1 50.8(2)
O34 Co2 Mo1 95.7(2)
O31 Co2 Mo1 40.8(2)
O26 Co2 Mo1 135.8(2)
O33 Co2 Mo1 125.5(2)
O37 Co2 Mo1 88.3(2)
Co1 Co2 Mo1 68.70(4)
O38 Co2 Mo5 94.8(2)
O34 Co2 Mo5 49.6(2)
O31 Co2 Mo5 135.6(2)
O26 Co2 Mo5 41.5(2)
O33 Co2 Mo5 87.7(2)
O37 Co2 Mo5 125.5(2)
Co1 Co2 Mo5 68.02(4)
Mo1 Co2 Mo5 136.72(5)
O5W Co3 O4W 173.9(4)
O5W Co3 O2W 86.0(4)
O4W Co3 O2W 88.3(3)
O5W Co3 O3W 93.5(4)
O4W Co3 O3W 85.0(4)
O2W Co3 O3W 92.9(4)
O5W Co3 O6W 90.4(4)
O4W Co3 O6W 95.4(4)
O2W Co3 O6W 176.3(4)
O3W Co3 O6W 88.1(4)
O5W Co3 O1W 91.7(4)
O4W Co3 O1W 90.5(4)
O2W Co3 O1W 92.9(4)
O3W Co3 O1W 172.5(4)
O6W Co3 O1W 86.4(4)
Mo8 O17 Mo9 116.1(4)
Mo3 O20 Mo4 118.4(4)
Mo1 O21 Mo2 117.2(4)
Mo10 O22 Mo9 116.0(4)
Co1 O23 Mo10 101.0(3)
Co1 O23 Mo2 101.1(4)
Mo10 O23 Mo2 150.9(4)
Co1 O23 Mo1 101.2(3)
Mo10 O23 Mo1 103.2(3)
Mo2 O23 Mo1 90.9(3)
Co1 O24 Mo2 99.8(3)
Co1 O24 Mo3 102.5(3)
Mo2 O24 Mo3 94.0(3)
Mo8 O25 Mo7 115.4(4)
Co2 O26 Mo5 99.7(3)
Co2 O26 Mo6 102.2(3)
Mo5 O26 Mo6 102.7(3)
Co2 O26 Mo7 101.2(3)
Mo5 O26 Mo7 152.3(4)
Mo6 O26 Mo7 90.3(3)
Co1 O28 Mo4 102.7(3)
Co1 O28 Mo3 102.4(3)
Mo4 O28 Mo3 93.6(3)
Mo5 O29 Mo4 117.2(4)
Co1 O30 Mo6 100.6(3)
Co1 O30 Mo5 101.7(4)
Mo6 O30 Mo5 102.6(3)
Co1 O30 Mo4 100.1(3)
Mo6 O30 Mo4 152.7(4)
Mo5 O30 Mo4 90.5(3)
Co2 O31 Mo1 100.3(4)
Co2 O31 Mo10 101.2(3)
Mo1 O31 Mo10 104.0(3)
Co2 O31 Mo9 101.5(3)
Mo1 O31 Mo9 151.7(4)
Mo10 O31 Mo9 89.2(3)
Mo2 O32 Mo3 119.6(4)
Co2 O33 Mo8 102.2(3)
Co2 O33 Mo9 101.9(3)
Mo8 O33 Mo9 92.4(3)
Co1 O34 Co2 95.9(3)
Co1 O34 Mo5 102.1(3)
Co2 O34 Mo5 91.6(3)
Co1 O34 Mo10 92.2(3)
Co2 O34 Mo10 102.2(3)
Mo5 O34 Mo10 159.1(3)
Mo6 O36 Mo7 115.9(4)
Co2 O37 Mo7 102.1(3)
Co2 O37 Mo8 102.9(3)
Mo7 O37 Mo8 97.6(3)
Co2 O38 Co1 96.0(3)
Co2 O38 Mo6 102.2(3)
Co1 O38 Mo6 92.2(3)
Co2 O38 Mo1 90.2(3)
Co1 O38 Mo1 101.8(3)
Mo6 O38 Mo1 160.3(4)
C6 N1 C7 123.5(11)
C15 N2 C14 124.2(11)
C22 N3 C23 120.8(16)
C30 N4 C31 122.5(12)
O40 C1 O39 124.0(11)
O40 C1 C2 123.5(12)
O39 C1 C2 112.5(11)
C3 C2 C1 122.1(11)
C2 C3 C4 125.4(12)
C5 C4 C8 116.9(11)
C5 C4 C3 124.2(12)
C8 C4 C3 119.0(12)
C4 C5 C6 122.1(13)
N1 C6 C5 118.9(13)
N1 C7 C8 119.8(12)
C7 C8 C4 118.9(13)
O42 C9 O41 122.5(12)
O42 C9 C10 123.8(13)
O41 C9 C10 113.6(13)
C11 C10 C9 122.8(12)
C10 C11 C12 124.6(12)
C16 C12 C13 118.1(11)
C16 C12 C11 118.5(11)
C13 C12 C11 123.4(12)
C14 C13 C12 120.3(13)
N2 C14 C13 119.8(12)
N2 C15 C16 118.0(13)
C12 C16 C15 119.5(13)
O44 C17 O43 125.8(14)
O44 C17 C18 120.6(13)
O43 C17 C18 113.5(12)
C19 C18 C17 123.8(16)
C18 C19 C20 125.4(16)
C19 C20 C24 125.0(14)
C19 C20 C21 118.6(14)
C24 C20 C21 116.4(14)
C22 C21 C20 125.4(17)
C21 C22 N3 117.9(18)
C24 C23 N3 122.9(16)
C23 C24 C20 116.4(14)
O46 C25 O45 119.2(19)
O46 C25 C26 139(2)
O45 C25 C26 102.0(19)
C27 C26 C25 114(2)
C26 C27 C28 122.8(19)
C32 C28 C29 117.8(13)
C32 C28 C27 109.1(14)
C29 C28 C27 133.1(16)
C30 C29 C28 120.3(13)
N4 C30 C29 120.1(12)
N4 C31 C32 118.4(12)
C28 C32 C31 121.0(13)

loop_
_geom_bond_atom_site_label_1
_geom_bond_atom_site_label_2
_geom_bond_distance
Mo1 O6 1.702(7)
Mo1 O9 1.711(8)
Mo1 O21 1.890(8)
Mo1 O31 1.977(7)
Mo1 O23 2.298(8)
Mo1 O38 2.305(8)
Mo1 Co2 2.9745(15)
Mo2 O1 1.708(9)
Mo2 O11 1.710(9)
Mo2 O32 1.916(8)
Mo2 O21 1.934(7)
Mo2 O24 2.275(8)
Mo2 O23 2.284(8)
Mo3 O27 1.685(8)
Mo3 O16 1.733(9)
Mo3 O20 1.914(8)
Mo3 O32 1.950(8)
Mo3 O24 2.295(8)
Mo3 O28 2.305(7)
Mo4 O2 1.699(8)
Mo4 O4 1.701(9)
Mo4 O20 1.935(8)
Mo4 O29 1.952(8)
Mo4 O28 2.228(8)
Mo4 O30 2.339(7)
Mo5 O7 1.704(8)
Mo5 O8 1.712(8)
Mo5 O29 1.879(8)
Mo5 O26 2.011(7)
Mo5 O30 2.263(8)
Mo5 O34 2.277(7)
Mo5 Co2 2.9901(16)
Mo6 O19 1.703(9)
Mo6 O12 1.715(8)
Mo6 O36 1.903(8)
Mo6 O30 2.015(8)
Mo6 O26 2.262(8)
Mo6 O38 2.285(8)
Mo6 Co1 3.0080(16)
Mo7 O5 1.697(8)
Mo7 O3 1.704(8)
Mo7 O36 1.920(8)
Mo7 O25 2.003(9)
Mo7 O37 2.251(7)
Mo7 O26 2.309(7)
Mo8 O15 1.704(9)
Mo8 O35 1.713(8)
Mo8 O17 1.907(7)
Mo8 O25 2.003(9)
Mo8 O37 2.251(8)
Mo8 O33 2.274(7)
Mo9 O13 1.692(9)
Mo9 O18 1.708(8)
Mo9 O22 1.934(8)
Mo9 O17 1.966(8)
Mo9 O33 2.279(8)
Mo9 O31 2.324(8)
Mo10 O10 1.702(8)
Mo10 O14 1.726(8)
Mo10 O22 1.896(8)
Mo10 O23 2.004(8)
Mo10 O34 2.291(8)
Mo10 O31 2.302(7)
Mo10 Co1 3.0096(18)
Co1 O34 1.866(7)
Co1 O38 1.869(7)
Co1 O30 1.895(8)
Co1 O23 1.896(8)
Co1 O28 1.937(7)
Co1 O24 1.945(8)
Co1 Co2 2.7802(19)
Co2 O38 1.872(7)
Co2 O34 1.877(7)
Co2 O31 1.897(7)
Co2 O26 1.900(8)
Co2 O33 1.934(8)
Co2 O37 1.939(7)
Co3 O5W 2.089(8)
Co3 O4W 2.097(8)
Co3 O2W 2.095(9)
Co3 O3W 2.104(9)
Co3 O6W 2.108(10)
Co3 O1W 2.116(9)
O39 C1 1.314(16)
O40 C1 1.219(16)
O41 C9 1.351(17)
O42 C9 1.203(17)
O43 C17 1.296(15)
O44 C17 1.177(16)
O45 C25 1.28(3)
O46 C25 1.23(3)
N1 C6 1.297(18)
N1 C7 1.317(18)
N2 C15 1.329(17)
N2 C14 1.324(17)
N3 C22 1.35(3)
N3 C23 1.36(2)
N4 C30 1.320(18)
N4 C31 1.356(19)
C1 C2 1.492(16)
C2 C3 1.296(17)
C3 C4 1.481(16)
C4 C5 1.351(18)
C4 C8 1.411(18)
C5 C6 1.361(19)
C7 C8 1.369(18)
C9 C10 1.474(18)
C10 C11 1.324(18)
C11 C12 1.481(15)
C12 C16 1.391(18)
C12 C13 1.398(17)
C13 C14 1.350(17)
C15 C16 1.402(18)
C17 C18 1.48(2)
C18 C19 1.36(2)
C19 C20 1.40(2)
C20 C24 1.42(2)
C20 C21 1.40(2)
C21 C22 1.30(3)
C23 C24 1.36(2)
C25 C26 1.489(11)
C26 C27 1.319(11)
C27 C28 1.493(11)
C28 C32 1.36(2)
C28 C29 1.41(2)
C29 C30 1.34(2)
C31 C32 1.37(2)
